data_7051978
loop_
_publ_author_name
'Bacchi, Alessia'
'Carcelli, Mauro'
'Pelizzi, Giancarlo'

_publ_section_title
;
 Sampling rifamycin conformational variety by cruising through crystal
 forms: implications for polymorph screening and for biological models
;
_journal_issue 10
_journal_name_full 'New Journal of Chemistry'
_journal_page_first 1725
_journal_paper_doi 10.1039/b804746d
_journal_volume 32
_journal_year 2008
_chemical_formula_sum 'C38 H50 Cl3 N O14'
_chemical_formula_weight 851.14
_chemical_name_systematic
;
?
;
_space_group_IT_number 4
_symmetry_cell_setting monoclinic
_symmetry_space_group_name_Hall 'P 2yb'
_symmetry_space_group_name_H-M 'P 1 21 1'
_atom_sites_solution_hydrogens geom
_atom_sites_solution_primary direct
_atom_sites_solution_secondary difmap
_audit_creation_method SHELXL-97
_cell_angle_alpha 90.00
_cell_angle_beta 112.34(5)
_cell_angle_gamma 90.00
_cell_formula_units_Z 2
_cell_length_a 11.764(5)
_cell_length_b 15.876(5)
_cell_length_c 12.222(5)
_cell_measurement_reflns_used 22
_cell_measurement_temperature 293(2)
_cell_measurement_theta_max 17
_cell_measurement_theta_min 4
_cell_volume 2111.3(16)
_computing_structure_refinement 'SHELXL-97 (Sheldrick, 1997)'
_computing_structure_solution 'SIR97 (Altomare et al. 1997)'
_diffrn_ambient_temperature 293(2)
_diffrn_measured_fraction_theta_full 0.981
_diffrn_measured_fraction_theta_max 0.981
_diffrn_measurement_device_type diffractometer
_diffrn_measurement_method '\w/2\q scan'
_diffrn_radiation_monochromator graphite
_diffrn_radiation_source 'fine-focus sealed tube'
_diffrn_radiation_type CuK\a
_diffrn_radiation_wavelength 1.54178
_diffrn_reflns_av_R_equivalents 0.0324
_diffrn_reflns_av_sigmaI/netI 0.0368
_diffrn_reflns_limit_h_max 14
_diffrn_reflns_limit_h_min -14
_diffrn_reflns_limit_k_max 19
_diffrn_reflns_limit_k_min 0
_diffrn_reflns_limit_l_max 14
_diffrn_reflns_limit_l_min 0
_diffrn_reflns_number 4364
_diffrn_reflns_theta_full 71.22
_diffrn_reflns_theta_max 71.22
_diffrn_reflns_theta_min 3.91
_diffrn_standards_interval_count 100
_diffrn_standards_number 1
_exptl_absorpt_coefficient_mu 2.520
_exptl_absorpt_correction_type none
_exptl_crystal_colour yellow
_exptl_crystal_density_diffrn 1.339
_exptl_crystal_density_method 'not measured'
_exptl_crystal_description prism
_exptl_crystal_F_000 896
_exptl_crystal_size_max 0.08
_exptl_crystal_size_mid 0.06
_exptl_crystal_size_min 0.04
_refine_diff_density_max 0.329
_refine_diff_density_min -0.501
_refine_diff_density_rms 0.083
_refine_ls_abs_structure_details 'Flack H D (1983), Acta Cryst. A39, 876-881'
_refine_ls_abs_structure_Flack -0.03(4)
_refine_ls_extinction_coef 0.0085(13)
_refine_ls_extinction_expression Fc^*^=kFc[1+0.001xFc^2^\l^3^/sin(2\q)]^-1/4^
_refine_ls_extinction_method SHELXL
_refine_ls_goodness_of_fit_ref 0.917
_refine_ls_hydrogen_treatment mixed
_refine_ls_matrix_type full
_refine_ls_number_parameters 542
_refine_ls_number_reflns 4348
_refine_ls_number_restraints 9
_refine_ls_restrained_S_all 0.917
_refine_ls_R_factor_all 0.1252
_refine_ls_R_factor_gt 0.0760
_refine_ls_shift/su_max 0.007
_refine_ls_shift/su_mean 0.000
_refine_ls_structure_factor_coef Fsqd
_refine_ls_weighting_details 'calc w=1/[\s^2^(Fo^2^)+(0.1900P)^2^+0.0000P] where P=(Fo^2^+2Fc^2^)/3'
_refine_ls_weighting_scheme calc
_refine_ls_wR_factor_gt 0.1890
_refine_ls_wR_factor_ref 0.2529
_reflns_number_gt 2115
_reflns_number_total 4348
_reflns_threshold_expression >2sigma(I)
_cod_data_source_file b804746d.txt
_cod_data_source_block RSII
_cod_original_cell_volume 2111.3(1)
_cod_original_sg_symbol_H-M 'P 21'
_cod_database_code 7051978

loop_
_symmetry_equiv_pos_as_xyz
'x, y, z'
'-x, y+1/2, -z'

loop_
_atom_site_label
_atom_site_type_symbol
_atom_site_fract_x
_atom_site_fract_y
_atom_site_fract_z
_atom_site_U_iso_or_equiv
_atom_site_adp_type
_atom_site_occupancy
_atom_site_symmetry_multiplicity
_atom_site_calc_flag
_atom_site_refinement_flags
_atom_site_disorder_assembly
_atom_site_disorder_group
Cl1 Cl 0.2778(4) 0.1207(3) 1.0447(4) 0.1543(16) Uani 1 1 d . . .
Cl2 Cl 0.3060(4) -0.0548(3) 1.0902(4) 0.1496(14) Uani 1 1 d . . .
Cl3 Cl 0.5190(4) 0.0489(4) 1.1663(4) 0.185(2) Uani 1 1 d . . .
O1 O 0.5008(5) 0.2011(4) 0.9331(6) 0.0844(16) Uani 1 1 d . . .
O2 O 0.2918(5) 0.2739(4) 0.8516(5) 0.0827(16) Uani 1 1 d D . .
O3 O 0.2169(5) 0.4537(4) 0.5271(5) 0.0815(16) Uani 1 1 d . . .
O4 O 0.4830(6) 0.4461(6) 0.4621(6) 0.108(2) Uani 1 1 d . . .
O5 O 0.2156(5) 0.4733(4) 0.3372(5) 0.0869(17) Uani 1 1 d . . .
O6 O 0.0314(6) 0.2282(5) 0.1695(6) 0.099(2) Uani 1 1 d . . .
O7 O 0.0327(4) 0.1214(4) 0.3448(5) 0.0718(13) Uani 1 1 d . . .
O8 O -0.0428(6) 0.2329(5) 0.4071(7) 0.101(2) Uani 1 1 d . . .
O9 O 0.1889(5) 0.1261(4) 0.6528(6) 0.0803(15) Uani 1 1 d D . .
O10 O 0.3758(5) 0.0457(4) 0.8085(5) 0.0849(17) Uani 1 1 d D . .
O11 O 0.8669(5) 0.1203(5) 0.8695(6) 0.0916(18) Uani 1 1 d . . .
O12 O 0.6200(6) 0.3142(5) 0.5821(7) 0.104(2) Uani 1 1 d . . .
N N 0.6981(6) 0.1378(4) 0.9148(6) 0.0761(18) Uani 1 1 d . . .
H0 H 0.6677 0.1237 0.9660 0.091 Uiso 1 1 calc R . .
C1 C 0.5233(7) 0.2279(5) 0.8483(7) 0.0647(18) Uani 1 1 d . . .
C2 C 0.6379(7) 0.2020(5) 0.8354(8) 0.073(2) Uani 1 1 d . . .
C3 C 0.6736(7) 0.2345(6) 0.7533(8) 0.074(2) Uani 1 1 d . . .
H3 H 0.7491 0.2192 0.7513 0.089 Uiso 1 1 calc R . .
C4 C 0.5943(7) 0.2946(6) 0.6655(8) 0.072(2) Uani 1 1 d . . .
C5 C 0.4000(7) 0.3795(5) 0.5969(7) 0.0680(19) Uani 1 1 d . . .
C6 C 0.2862(6) 0.3957(5) 0.6067(7) 0.0652(18) Uani 1 1 d . . .
C7 C 0.2457(7) 0.3612(6) 0.6872(7) 0.071(2) Uani 1 1 d . . .
C8 C 0.3264(7) 0.3054(5) 0.7679(7) 0.0676(19) Uani 1 1 d D . .
C9 C 0.4425(7) 0.2858(5) 0.7619(7) 0.0654(17) Uani 1 1 d . . .
C10 C 0.4763(6) 0.3197(5) 0.6751(7) 0.0655(18) Uani 1 1 d . . .
C11 C 0.4061(7) 0.4332(6) 0.5015(9) 0.081(2) Uani 1 1 d . . .
C12 C 0.2851(8) 0.4854(6) 0.4588(8) 0.081(2) Uani 1 1 d . . .
C13 C 0.3069(9) 0.5767(7) 0.4790(10) 0.100(3) Uani 1 1 d . . .
H13A H 0.3611 0.5957 0.4421 0.151 Uiso 1 1 calc R . .
H13B H 0.3435 0.5875 0.5625 0.151 Uiso 1 1 calc R . .
H13C H 0.2301 0.6062 0.4457 0.151 Uiso 1 1 calc R . .
C14 C 0.1203(8) 0.3802(7) 0.6870(9) 0.091(3) Uani 1 1 d . . .
H14A H 0.1226 0.4328 0.7265 0.136 Uiso 1 1 calc R . .
H14B H 0.0962 0.3361 0.7275 0.136 Uiso 1 1 calc R . .
H14C H 0.0620 0.3838 0.6069 0.136 Uiso 1 1 calc R . .
C15 C 0.8019(7) 0.0947(6) 0.9185(8) 0.077(2) Uani 1 1 d . . .
C16 C 0.8258(7) 0.0144(5) 0.9870(8) 0.076(2) Uani 1 1 d . . .
C17 C 0.7404(7) -0.0431(6) 0.9735(8) 0.080(2) Uani 1 1 d . . .
H17 H 0.7639 -0.0901 1.0223 0.096 Uiso 1 1 calc R . .
C18 C 0.6127(7) -0.0404(6) 0.8899(8) 0.082(2) Uani 1 1 d . . .
H18 H 0.5878 0.0037 0.8359 0.098 Uiso 1 1 calc R . .
C19 C 0.5309(8) -0.0984(7) 0.8879(9) 0.088(3) Uani 1 1 d . . .
H19 H 0.5579 -0.1402 0.9454 0.105 Uiso 1 1 calc R . .
C20 C 0.3992(7) -0.1040(6) 0.8031(8) 0.080(2) Uani 1 1 d . . .
H20 H 0.3491 -0.1145 0.8500 0.096 Uiso 1 1 calc R . .
C21 C 0.3486(7) -0.0248(5) 0.7294(7) 0.0702(19) Uani 1 1 d . . .
H21 H 0.3923 -0.0169 0.6760 0.084 Uiso 1 1 calc R . .
C22 C 0.2114(7) -0.0278(6) 0.6550(7) 0.074(2) Uani 1 1 d . . .
H22 H 0.1978 -0.0755 0.6006 0.089 Uiso 1 1 calc R . .
C23 C 0.1659(7) 0.0523(5) 0.5779(7) 0.072(2) Uani 1 1 d . . .
H23 H 0.0768 0.0472 0.5361 0.087 Uiso 1 1 calc R . .
C24 C 0.2212(6) 0.0687(5) 0.4862(7) 0.0662(18) Uani 1 1 d . . .
H24 H 0.3080 0.0828 0.5292 0.079 Uiso 1 1 calc R . .
C25 C 0.1606(6) 0.1453(5) 0.4106(7) 0.070(2) Uani 1 1 d . . .
H25 H 0.1637 0.1933 0.4621 0.084 Uiso 1 1 calc R . .
C26 C 0.2150(7) 0.1707(6) 0.3205(7) 0.074(2) Uani 1 1 d . . .
H26 H 0.2042 0.1228 0.2669 0.089 Uiso 1 1 calc R . .
C27 C 0.1563(8) 0.2478(6) 0.2435(8) 0.080(2) Uani 1 1 d . . .
H27 H 0.2010 0.2579 0.1914 0.096 Uiso 1 1 calc R . .
C28 C 0.1599(8) 0.3265(6) 0.3084(8) 0.077(2) Uani 1 1 d . . .
H28 H 0.1231 0.3279 0.3636 0.093 Uiso 1 1 calc R . .
C29 C 0.2133(8) 0.3946(6) 0.2908(8) 0.082(2) Uani 1 1 d . . .
H29 H 0.2551 0.3887 0.2402 0.098 Uiso 1 1 calc R . .
C30 C 0.9593(7) 0.0019(7) 1.0630(8) 0.086(3) Uani 1 1 d . . .
H30A H 0.9702 -0.0520 1.1012 0.129 Uiso 1 1 calc R . .
H30B H 0.9859 0.0455 1.1217 0.129 Uiso 1 1 calc R . .
H30C H 1.0071 0.0043 1.0145 0.129 Uiso 1 1 calc R . .
C31 C 0.3856(10) -0.1801(7) 0.7236(12) 0.112(4) Uani 1 1 d . . .
H31A H 0.4303 -0.1706 0.6734 0.168 Uiso 1 1 calc R . .
H31B H 0.3003 -0.1887 0.6758 0.168 Uiso 1 1 calc R . .
H31C H 0.4176 -0.2291 0.7714 0.168 Uiso 1 1 calc R . .
C32 C 0.1342(8) -0.0439(8) 0.7291(11) 0.100(3) Uani 1 1 d . . .
H32A H 0.1528 -0.0989 0.7643 0.151 Uiso 1 1 calc R . .
H32B H 0.0486 -0.0410 0.6793 0.151 Uiso 1 1 calc R . .
H32C H 0.1528 -0.0021 0.7901 0.151 Uiso 1 1 calc R . .
C33 C 0.2169(9) -0.0078(6) 0.4106(9) 0.086(2) Uani 1 1 d . . .
H33A H 0.1342 -0.0284 0.3762 0.128 Uiso 1 1 calc R . .
H33B H 0.2694 -0.0509 0.4588 0.128 Uiso 1 1 calc R . .
H33C H 0.2446 0.0076 0.3488 0.128 Uiso 1 1 calc R . .
C34 C 0.3533(8) 0.1865(7) 0.3812(10) 0.095(3) Uani 1 1 d . . .
H34A H 0.3675 0.2318 0.4369 0.142 Uiso 1 1 calc R . .
H34B H 0.3861 0.2012 0.3229 0.142 Uiso 1 1 calc R . .
H34C H 0.3929 0.1364 0.4221 0.142 Uiso 1 1 calc R . .
C35 C -0.0575(8) 0.1706(7) 0.3490(9) 0.083(2) Uani 1 1 d . . .
C36 C -0.1781(9) 0.1366(8) 0.2664(13) 0.118(4) Uani 1 1 d . . .
H36A H -0.2309 0.1273 0.3089 0.177 Uiso 1 1 calc R . .
H36B H -0.1650 0.0844 0.2334 0.177 Uiso 1 1 calc R . .
H36C H -0.2159 0.1764 0.2039 0.177 Uiso 1 1 calc R . .
C37 C -0.0208(12) 0.2837(9) 0.0749(11) 0.133(5) Uani 1 1 d . . .
H37A H -0.0226 0.3394 0.1047 0.200 Uiso 1 1 calc R . .
H37B H -0.1031 0.2659 0.0283 0.200 Uiso 1 1 calc R . .
H37C H 0.0273 0.2838 0.0267 0.200 Uiso 1 1 calc R . .
C38 C 0.3765(10) 0.0346(8) 1.0629(9) 0.101(3) Uani 1 1 d . . .
H38 H 0.3853 0.0258 0.9871 0.122 Uiso 1 1 calc R . .
O13 O -0.1470(7) 0.2712(6) 0.5773(8) 0.123(3) Uani 1 1 d D . .
O14 O 0.0072(8) 0.1582(8) 0.7277(10) 0.148(4) Uani 1 1 d D . .
H2O H 0.332(13) 0.224(7) 0.888(12) 0.200 Uiso 1 1 d D . .
H9O H 0.132(13) 0.129(12) 0.689(15) 0.20(7) Uiso 1 1 d D . .
H10O H 0.323(10) 0.081(7) 0.829(12) 0.14(5) Uiso 1 1 d D . .
H131 H -0.237(7) 0.286(10) 0.578(14) 0.17(5) Uiso 1 1 d D . .
H132 H -0.121(15) 0.260(12) 0.502(10) 0.19(7) Uiso 1 1 d D . .
H141 H -0.041(14) 0.131(10) 0.779(13) 0.20(7) Uiso 1 1 d D . .
H142 H -0.049(9) 0.214(5) 0.700(10) 0.12(4) Uiso 1 1 d D . .

loop_
_atom_site_aniso_label
_atom_site_aniso_U_11
_atom_site_aniso_U_22
_atom_site_aniso_U_33
_atom_site_aniso_U_23
_atom_site_aniso_U_13
_atom_site_aniso_U_12
Cl1 0.186(4) 0.141(3) 0.171(3) 0.031(3) 0.107(3) 0.054(3)
Cl2 0.127(2) 0.149(3) 0.151(3) 0.037(3) 0.028(2) -0.005(2)
Cl3 0.134(3) 0.238(5) 0.125(3) 0.021(3) -0.013(2) -0.040(4)
O1 0.078(3) 0.094(4) 0.084(4) 0.005(3) 0.034(3) 0.010(3)
O2 0.070(3) 0.096(4) 0.089(4) 0.001(3) 0.038(3) 0.001(3)
O3 0.059(3) 0.085(4) 0.092(4) 0.021(3) 0.018(3) 0.012(3)
O4 0.074(4) 0.135(6) 0.116(5) 0.044(5) 0.039(4) 0.015(4)
O5 0.080(4) 0.078(4) 0.087(4) 0.011(3) 0.014(3) -0.001(3)
O6 0.092(4) 0.096(4) 0.080(4) 0.008(4) -0.002(3) -0.009(4)
O7 0.051(2) 0.079(3) 0.079(3) 0.000(3) 0.017(2) 0.005(2)
O8 0.074(4) 0.108(5) 0.120(5) -0.015(5) 0.035(4) 0.015(4)
O9 0.074(3) 0.082(4) 0.087(4) -0.002(3) 0.034(3) 0.000(3)
O10 0.065(3) 0.094(4) 0.081(4) -0.011(3) 0.011(3) -0.005(3)
O11 0.064(3) 0.107(4) 0.107(4) 0.014(4) 0.035(3) 0.009(3)
O12 0.076(4) 0.137(6) 0.108(5) 0.034(5) 0.047(4) 0.027(4)
N 0.074(4) 0.083(5) 0.075(4) 0.009(4) 0.032(3) 0.018(3)
C1 0.065(4) 0.068(4) 0.063(4) -0.005(4) 0.027(4) -0.003(3)
C2 0.059(4) 0.080(5) 0.075(5) -0.003(4) 0.019(4) 0.006(4)
C3 0.056(4) 0.084(5) 0.081(5) 0.005(5) 0.023(4) 0.009(4)
C4 0.059(4) 0.079(5) 0.079(5) 0.004(4) 0.027(4) 0.003(4)
C5 0.059(4) 0.064(4) 0.079(5) 0.012(4) 0.024(4) 0.002(3)
C6 0.057(4) 0.065(4) 0.070(4) -0.001(4) 0.019(3) 0.000(3)
C7 0.053(4) 0.081(5) 0.078(5) 0.001(4) 0.025(4) 0.004(3)
C8 0.058(4) 0.070(5) 0.078(5) -0.001(4) 0.029(4) -0.003(3)
C9 0.056(4) 0.072(4) 0.069(4) 0.003(4) 0.024(3) 0.001(3)
C10 0.054(3) 0.070(4) 0.069(4) -0.002(4) 0.019(3) 0.004(3)
C11 0.058(4) 0.085(5) 0.091(6) 0.010(5) 0.018(4) -0.004(4)
C12 0.066(4) 0.082(5) 0.086(5) 0.008(5) 0.019(4) 0.003(4)
C13 0.081(6) 0.092(7) 0.109(7) 0.003(6) 0.014(5) -0.004(5)
C14 0.061(4) 0.118(8) 0.098(6) 0.008(6) 0.035(4) 0.011(5)
C15 0.058(4) 0.083(5) 0.084(5) 0.004(5) 0.019(4) 0.008(4)
C16 0.060(4) 0.075(5) 0.087(5) 0.002(4) 0.022(4) 0.011(4)
C17 0.058(4) 0.089(6) 0.083(5) 0.005(5) 0.016(4) 0.003(4)
C18 0.062(4) 0.095(6) 0.082(5) 0.008(5) 0.021(4) 0.004(4)
C19 0.066(5) 0.090(6) 0.090(6) 0.004(5) 0.010(4) 0.004(4)
C20 0.061(4) 0.088(6) 0.079(5) 0.009(5) 0.012(4) 0.000(4)
C21 0.062(4) 0.073(5) 0.072(4) -0.007(4) 0.020(4) -0.003(4)
C22 0.052(3) 0.079(5) 0.077(5) 0.004(4) 0.010(4) -0.002(4)
C23 0.061(4) 0.076(5) 0.077(5) -0.003(4) 0.023(4) -0.001(4)
C24 0.048(3) 0.071(4) 0.071(4) -0.001(4) 0.013(3) 0.001(3)
C25 0.050(4) 0.083(5) 0.068(4) -0.004(4) 0.013(3) -0.003(3)
C26 0.062(4) 0.083(5) 0.075(5) -0.003(4) 0.022(4) 0.005(4)
C27 0.074(5) 0.084(6) 0.074(5) 0.003(5) 0.021(4) -0.011(4)
C28 0.076(5) 0.078(5) 0.078(5) 0.000(5) 0.030(4) 0.001(4)
C29 0.082(5) 0.081(6) 0.080(5) 0.004(5) 0.029(4) -0.005(5)
C30 0.051(4) 0.102(7) 0.089(6) 0.005(5) 0.009(4) 0.006(4)
C31 0.081(6) 0.079(6) 0.138(9) 0.006(6) -0.001(6) -0.005(5)
C32 0.065(5) 0.122(8) 0.115(7) 0.026(7) 0.035(5) -0.010(5)
C33 0.086(6) 0.078(5) 0.095(6) 0.002(5) 0.037(5) 0.010(4)
C34 0.065(5) 0.106(7) 0.112(7) 0.010(6) 0.033(5) 0.003(5)
C35 0.064(5) 0.087(6) 0.099(6) 0.002(6) 0.032(4) 0.005(4)
C36 0.061(5) 0.116(9) 0.155(10) -0.007(8) 0.017(6) 0.000(5)
C37 0.135(10) 0.119(9) 0.090(7) 0.023(7) -0.020(7) -0.002(8)
C38 0.098(7) 0.124(8) 0.074(5) 0.007(6) 0.024(5) 0.013(6)
O13 0.087(4) 0.149(7) 0.137(7) 0.018(6) 0.047(5) 0.027(5)
O14 0.113(6) 0.187(9) 0.181(8) 0.064(8) 0.097(6) 0.053(6)

loop_
_atom_type_symbol
_atom_type_description
_atom_type_scat_dispersion_real
_atom_type_scat_dispersion_imag
_atom_type_scat_source
C C 0.0181 0.0091 'International Tables Vol C Tables 4.2.6.8 and 6.1.1.4'
H H 0.0000 0.0000 'International Tables Vol C Tables 4.2.6.8 and 6.1.1.4'
N N 0.0311 0.0180 'International Tables Vol C Tables 4.2.6.8 and 6.1.1.4'
O O 0.0492 0.0322 'International Tables Vol C Tables 4.2.6.8 and 6.1.1.4'
Cl Cl 0.3639 0.7018 'International Tables Vol C Tables 4.2.6.8 and 6.1.1.4'

loop_
_geom_angle_atom_site_label_1
_geom_angle_atom_site_label_2
_geom_angle_atom_site_label_3
_geom_angle
_geom_angle_site_symmetry_1
_geom_angle_site_symmetry_3
_geom_angle_publ_flag
C6 O3 C12 109.5(6) . . ?
C29 O5 C12 118.2(7) . . ?
C37 O6 C27 114.0(8) . . ?
C35 O7 C25 119.6(7) . . ?
C15 N C2 126.1(7) . . ?
O1 C1 C9 122.6(7) . . ?
O1 C1 C2 119.3(7) . . ?
C9 C1 C2 118.2(7) . . ?
C3 C2 N 125.7(7) . . ?
C3 C2 C1 122.4(8) . . ?
N C2 C1 111.8(7) . . ?
C2 C3 C4 120.4(7) . . ?
O12 C4 C3 119.2(7) . . ?
O12 C4 C10 122.4(8) . . ?
C3 C4 C10 117.8(7) . . ?
C10 C5 C6 116.5(7) . . ?
C10 C5 C11 136.3(7) . . ?
C6 C5 C11 107.2(7) . . ?
C7 C6 O3 120.7(6) . . ?
C7 C6 C5 126.2(7) . . ?
O3 C6 C5 113.1(7) . . ?
C6 C7 C8 115.8(7) . . ?
C6 C7 C14 122.0(8) . . ?
C8 C7 C14 122.2(8) . . ?
O2 C8 C7 117.1(7) . . ?
O2 C8 C9 122.3(7) . . ?
C7 C8 C9 120.6(7) . . ?
C10 C9 C8 121.1(7) . . ?
C10 C9 C1 120.5(7) . . ?
C8 C9 C1 118.4(7) . . ?
C9 C10 C5 119.5(7) . . ?
C9 C10 C4 120.4(7) . . ?
C5 C10 C4 120.0(7) . . ?
O4 C11 C5 133.9(8) . . ?
O4 C11 C12 120.8(8) . . ?
C5 C11 C12 105.1(7) . . ?
O5 C12 O3 109.5(7) . . ?
O5 C12 C13 107.7(8) . . ?
O3 C12 C13 110.0(9) . . ?
O5 C12 C11 111.8(8) . . ?
O3 C12 C11 105.0(7) . . ?
C13 C12 C11 112.8(8) . . ?
O11 C15 N 122.3(8) . . ?
O11 C15 C16 123.1(7) . . ?
N C15 C16 114.6(8) . . ?
C17 C16 C15 123.2(7) . . ?
C17 C16 C30 123.5(8) . . ?
C15 C16 C30 112.9(7) . . ?
C16 C17 C18 126.8(9) . . ?
C19 C18 C17 122.6(9) . . ?
C18 C19 C20 127.2(9) . . ?
C19 C20 C31 108.6(8) . . ?
C19 C20 C21 115.2(7) . . ?
C31 C20 C21 110.7(7) . . ?
O10 C21 C22 110.0(7) . . ?
O10 C21 C20 107.9(6) . . ?
C22 C21 C20 114.4(7) . . ?
C21 C22 C32 112.6(7) . . ?
C21 C22 C23 112.3(7) . . ?
C32 C22 C23 110.6(7) . . ?
O9 C23 C24 107.4(6) . . ?
O9 C23 C22 109.9(6) . . ?
C24 C23 C22 116.3(7) . . ?
C33 C24 C23 112.9(7) . . ?
C33 C24 C25 111.6(7) . . ?
C23 C24 C25 110.5(6) . . ?
O7 C25 C26 107.4(6) . . ?
O7 C25 C24 105.8(6) . . ?
C26 C25 C24 114.8(7) . . ?
C25 C26 C34 110.7(7) . . ?
C25 C26 C27 116.0(7) . . ?
C34 C26 C27 108.2(7) . . ?
O6 C27 C28 109.6(7) . . ?
O6 C27 C26 109.0(7) . . ?
C28 C27 C26 115.6(7) . . ?
C29 C28 C27 121.9(8) . . ?
C28 C29 O5 128.4(9) . . ?
O8 C35 O7 124.9(8) . . ?
O8 C35 C36 126.0(9) . . ?
O7 C35 C36 109.1(9) . . ?
Cl3 C38 Cl2 112.1(6) . . ?
Cl3 C38 Cl1 114.3(7) . . ?
Cl2 C38 Cl1 108.7(6) . . ?

loop_
_geom_bond_atom_site_label_1
_geom_bond_atom_site_label_2
_geom_bond_distance
_geom_bond_site_symmetry_2
_geom_bond_publ_flag
Cl1 C38 1.752(12) . ?
Cl2 C38 1.739(13) . ?
Cl3 C38 1.688(12) . ?
O1 C1 1.238(9) . ?
O2 C8 1.335(10) . ?
O3 C6 1.362(9) . ?
O3 C12 1.451(11) . ?
O4 C11 1.193(10) . ?
O5 C29 1.369(11) . ?
O5 C12 1.410(11) . ?
O6 C37 1.396(13) . ?
O6 C27 1.437(10) . ?
O7 C35 1.335(10) . ?
O7 C25 1.461(9) . ?
O8 C35 1.192(12) . ?
O9 C23 1.447(10) . ?
O10 C21 1.433(10) . ?
O11 C15 1.207(10) . ?
O12 C4 1.210(10) . ?
N C15 1.384(10) . ?
N C2 1.400(11) . ?
C1 C9 1.449(11) . ?
C1 C2 1.475(11) . ?
C2 C3 1.330(12) . ?
C3 C4 1.473(12) . ?
C4 C10 1.491(10) . ?
C5 C10 1.403(11) . ?
C5 C6 1.413(10) . ?
C5 C11 1.468(12) . ?
C6 C7 1.361(11) . ?
C7 C8 1.395(11) . ?
C7 C14 1.505(11) . ?
C8 C9 1.429(10) . ?
C9 C10 1.376(11) . ?
C11 C12 1.555(12) . ?
C12 C13 1.477(15) . ?
C15 C16 1.492(12) . ?
C16 C17 1.321(12) . ?
C16 C30 1.503(11) . ?
C17 C18 1.462(11) . ?
C18 C19 1.324(13) . ?
C19 C20 1.504(12) . ?
C20 C31 1.520(16) . ?
C20 C21 1.530(12) . ?
C21 C22 1.523(10) . ?
C22 C32 1.528(13) . ?
C22 C23 1.552(12) . ?
C23 C24 1.517(11) . ?
C24 C33 1.516(12) . ?
C24 C25 1.529(11) . ?
C25 C26 1.524(12) . ?
C26 C34 1.531(12) . ?
C26 C27 1.539(13) . ?
C27 C28 1.473(12) . ?
C28 C29 1.308(13) . ?
C35 C36 1.495(14) . ?

loop_
_cod_related_entry_id
_cod_related_entry_database
_cod_related_entry_code
1 ChemSpider 30652919
